data_7108163
loop_
_publ_author_name
'Jesus Ferrando-Soria'
'Maria Castellano'
'Rafael Ruiz-Garcia'
'Joan Cano'
'Miguel Julve'
'Francesc Lloret'
'Jorge Pasan'
'Catalina Ruiz-Perez'
'Laura Canadillas-Delgado'
'Yangling Li'
'Yves Journaux'
'Emilio Pardo'

_publ_section_title
;
 Redox switching of the antiferromagnetic coupling in permethylated
 dicopper(II) paracyclophanes
;
_journal_name_full Chem.Commun.
_journal_page_first 8401
_journal_paper_doi 10.1039/c2cc33385f
_journal_volume 48
_journal_year 2012
_chemical_formula_sum 'C124 H134 Cu2 N4 O27 P4'
_chemical_formula_weight 2363.31
_chemical_name_systematic
;
?
;
_space_group_IT_number 2
_symmetry_cell_setting triclinic
_symmetry_Int_Tables_number 2
_symmetry_space_group_name_Hall '-P 1'
_symmetry_space_group_name_H-M 'P -1'
_atom_sites_solution_hydrogens geom
_atom_sites_solution_primary direct
_atom_sites_solution_secondary difmap
_audit_creation_method SHELXL-97
_cell_angle_alpha 71.2170(10)
_cell_angle_beta 70.9200(10)
_cell_angle_gamma 68.9650(10)
_cell_formula_units_Z 1
_cell_length_a 13.5320(10)
_cell_length_b 15.7080(10)
_cell_length_c 15.8360(10)
_cell_measurement_temperature 100(2)
_cell_volume 2888.2(3)
_computing_cell_refinement 'HKL2000 (Otwinowski & Minor, 1997)'
_computing_data_collection 'mxcube (Gabadinho & McSweeney, 2010'
_computing_data_reduction 'HKL2000 (Otwinowski & Minor, 1997)'
_computing_molecular_graphics 'Ortep-3 for Windows (Farrugia, 1997)'
_computing_publication_material 'WinGX publication routines (Farrugia, 1999)'
_computing_structure_refinement 'SHELXL-97 (Sheldrick, 2008)'
_computing_structure_solution 'SHELXL-97 (Sheldrick, 2008)'
_diffrn_ambient_temperature 100(2)
_diffrn_detector 'HUBER ADSC Q210r CCD detector'
_diffrn_detector_area_resol_mean 9.6
_diffrn_measured_fraction_theta_full 0.931
_diffrn_measured_fraction_theta_max 0.931
_diffrn_measurement_device_type 'Single-axis HUBER diffractometer'
_diffrn_measurement_method 'CCD rotation images, thick slices'
_diffrn_radiation_detector 'ADSC Q210r CCD (binned mode)'
_diffrn_radiation_monochromator 'Si 111'
_diffrn_radiation_probe x-ray
_diffrn_radiation_type synchrotron
_diffrn_radiation_wavelength 0.75130
_diffrn_reflns_av_R_equivalents 0.0437
_diffrn_reflns_av_sigmaI/netI 0.0325
_diffrn_reflns_limit_h_max 15
_diffrn_reflns_limit_h_min -15
_diffrn_reflns_limit_k_max 18
_diffrn_reflns_limit_k_min -18
_diffrn_reflns_limit_l_max 18
_diffrn_reflns_limit_l_min -18
_diffrn_reflns_number 43483
_diffrn_reflns_theta_full 26.23
_diffrn_reflns_theta_max 26.23
_diffrn_reflns_theta_min 5.34
_diffrn_source synchrotron
_diffrn_source_type 'ESRF-CRG BM16'
_exptl_absorpt_coefficient_mu 0.501
_exptl_absorpt_correction_type none
_exptl_crystal_colour blue
_exptl_crystal_density_diffrn 1.359
_exptl_crystal_density_method 'not measured'
_exptl_crystal_description prism
_exptl_crystal_F_000 1240
_exptl_crystal_size_max 0.05
_exptl_crystal_size_mid 0.04
_exptl_crystal_size_min 0.03
_refine_diff_density_max 1.414
_refine_diff_density_min -0.661
_refine_diff_density_rms 0.068
_refine_ls_extinction_coef 0.0062(15)
_refine_ls_extinction_expression Fc^*^=kFc[1+0.001xFc^2^\l^3^/sin(2\q)]^-1/4^
_refine_ls_extinction_method SHELXL
_refine_ls_goodness_of_fit_ref 1.036
_refine_ls_hydrogen_treatment constr
_refine_ls_matrix_type full
_refine_ls_number_parameters 735
_refine_ls_number_reflns 9167
_refine_ls_number_restraints 0
_refine_ls_restrained_S_all 1.036
_refine_ls_R_factor_all 0.0415
_refine_ls_R_factor_gt 0.0412
_refine_ls_shift/su_max 0.001
_refine_ls_shift/su_mean 0.000
_refine_ls_structure_factor_coef Fsqd
_refine_ls_weighting_details 'calc w=1/[\s^2^(Fo^2^)+(0.0514P)^2^+4.7954P] where P=(Fo^2^+2Fc^2^)/3'
_refine_ls_weighting_scheme calc
_refine_ls_wR_factor_gt 0.1104
_refine_ls_wR_factor_ref 0.1107
_reflns_number_gt 9045
_reflns_number_total 9167
_reflns_threshold_expression >2sigma(I)
_cod_data_source_file c2cc33385f.txt
_cod_data_source_block Compound1
_cod_database_code 7108163

loop_
_symmetry_equiv_pos_as_xyz
'x, y, z'
'-x, -y, -z'

loop_
_atom_site_label
_atom_site_type_symbol
_atom_site_fract_x
_atom_site_fract_y
_atom_site_fract_z
_atom_site_U_iso_or_equiv
_atom_site_adp_type
_atom_site_occupancy
_atom_site_symmetry_multiplicity
_atom_site_calc_flag
_atom_site_refinement_flags
O1W O 0.58272(14) 0.40193(13) 0.60133(12) 0.0230(4) Uani 1 1 d .
O2W O 0.64762(15) 0.99727(12) -0.08174(12) 0.0229(4) Uani 1 1 d .
O3W O 0.37843(15) 0.76289(14) 0.26144(12) 0.0267(4) Uani 1 1 d .
O4W O 0.27087(17) 0.94849(15) 0.27116(13) 0.0347(5) Uani 1 1 d .
O5W O 0.8884(2) 0.73915(16) -0.27263(15) 0.0429(6) Uani 1 1 d .
O6W O 0.8292(2) 0.92731(18) 0.60778(18) 0.0516(6) Uani 1 1 d .
O7W O -0.2879(3) 0.9359(2) 0.4835(2) 0.0701(8) Uani 1 1 d .
O8W O 1.0348(6) 0.9434(6) 0.4983(6) 0.103(3) Uani 0.50 1 d P
Cu1 Cu 0.71195(2) 0.609183(18) 0.154303(18) 0.01052(11) Uani 1 1 d .
P3 P 0.54613(4) 0.71344(4) 0.65284(4) 0.00815(14) Uani 1 1 d .
O4 O 0.63750(13) 0.58777(12) 0.28354(11) 0.0188(4) Uani 1 1 d .
O2 O 0.54509(13) 0.85451(12) 0.02982(12) 0.0176(4) Uani 1 1 d .
O1 O 0.58426(12) 0.71779(11) 0.13180(11) 0.0147(3) Uani 1 1 d .
N2 N 0.83067(14) 0.50606(13) 0.19937(13) 0.0105(4) Uani 1 1 d .
N1 N 0.76592(14) 0.65042(13) 0.02106(13) 0.0104(4) Uani 1 1 d .
O6 O 0.86720(13) 0.40254(13) 0.33437(11) 0.0188(4) Uani 1 1 d .
O3 O 0.73525(13) 0.78477(12) -0.09300(12) 0.0206(4) Uani 1 1 d .
C001 C 0.52034(17) 0.61849(16) 0.74878(15) 0.0100(4) Uani 1 1 d .
O5 O 0.65890(14) 0.49798(13) 0.42098(12) 0.0230(4) Uani 1 1 d .
C002 C 0.57981(18) 0.80701(17) 0.75808(16) 0.0136(5) Uani 1 1 d .
H002 H 0.6251 0.7494 0.7813 0.016 Uiso 1 1 calc R
C003 C 0.94858(19) 0.69248(16) 0.02376(16) 0.0141(5) Uani 1 1 d .
H00A H 1.0191 0.6856 0.0307 0.021 Uiso 1 1 calc R
H00B H 0.9026 0.6741 0.0829 0.021 Uiso 1 1 calc R
H00C H 0.9165 0.7568 -0.0035 0.021 Uiso 1 1 calc R
C004 C 0.52443(17) 0.81443(16) 0.69392(15) 0.0102(4) Uani 1 1 d .
C005 C 0.68348(17) 0.67612(16) 0.58678(15) 0.0108(4) Uani 1 1 d .
C006 C 0.93520(17) 0.46312(15) 0.14788(14) 0.0082(4) Uani 1 1 d .
C007 C 0.60347(17) 0.77432(16) 0.05311(16) 0.0118(5) Uani 1 1 d .
C008 C 0.96035(17) 0.63116(15) -0.03713(14) 0.0084(4) Uani 1 1 d .
C009 C 0.30637(19) 0.80294(18) 0.47450(16) 0.0163(5) Uani 1 1 d .
H009 H 0.2553 0.8241 0.4394 0.020 Uiso 1 1 calc R
C010 C 0.86709(17) 0.61257(15) -0.03846(14) 0.0087(4) Uani 1 1 d .
C011 C 0.87004(17) 0.56219(15) -0.09814(15) 0.0094(4) Uani 1 1 d .
C012 C 0.29248(18) 0.73662(16) 0.55640(15) 0.0130(5) Uani 1 1 d .
H012 H 0.2334 0.7123 0.5752 0.016 Uiso 1 1 calc R
C013 C 0.49711(19) 0.97096(17) 0.75373(17) 0.0171(5) Uani 1 1 d .
H013 H 0.4889 1.0238 0.7728 0.021 Uiso 1 1 calc R
C014 C 0.45992(18) 0.63431(17) 0.83517(16) 0.0150(5) Uani 1 1 d .
H014 H 0.4340 0.6948 0.8446 0.018 Uiso 1 1 calc R
C015 C 0.56696(19) 0.88570(17) 0.78680(17) 0.0167(5) Uani 1 1 d .
H015 H 0.6050 0.8814 0.8281 0.020 Uiso 1 1 calc R
C016 C 0.43962(19) 0.97825(17) 0.69271(17) 0.0162(5) Uani 1 1 d .
H016 H 0.3919 1.0355 0.6719 0.019 Uiso 1 1 calc R
C017 C 0.45548(17) 0.74265(16) 0.58085(15) 0.0102(4) Uani 1 1 d .
C018 C 0.76692(18) 0.55337(17) -0.10742(16) 0.0152(5) Uani 1 1 d .
H01A H 0.7051 0.5865 -0.0676 0.023 Uiso 1 1 calc R
H01B H 0.7692 0.4884 -0.0907 0.023 Uiso 1 1 calc R
H01C H 0.7607 0.5796 -0.1699 0.023 Uiso 1 1 calc R
C019 C 0.93991(17) 0.40603(15) 0.09360(15) 0.0091(4) Uani 1 1 d .
C020 C 0.36651(17) 0.70635(16) 0.61060(15) 0.0112(4) Uani 1 1 d .
H020 H 0.3569 0.6624 0.6661 0.013 Uiso 1 1 calc R
C021 C 1.02925(17) 0.47763(15) 0.15276(14) 0.0087(4) Uani 1 1 d .
C022 C 0.55812(19) 0.52796(17) 0.73468(16) 0.0151(5) Uani 1 1 d .
H022 H 0.5975 0.5174 0.6769 0.018 Uiso 1 1 calc R
C023 C 0.70321(18) 0.62770(16) 0.51984(15) 0.0126(5) Uani 1 1 d .
H023 H 0.6456 0.6185 0.5075 0.015 Uiso 1 1 calc R
C024 C 0.47137(19) 0.80708(18) 0.49703(16) 0.0170(5) Uani 1 1 d .
H024 H 0.5324 0.8291 0.4765 0.020 Uiso 1 1 calc R
C025 C 0.80793(18) 0.46917(16) 0.28965(16) 0.0123(5) Uani 1 1 d .
C026 C 0.71021(17) 0.73636(16) -0.01477(16) 0.0118(5) Uani 1 1 d .
C027 C 0.45307(18) 0.90022(16) 0.66235(15) 0.0132(5) Uani 1 1 d .
H027 H 0.4146 0.9051 0.6211 0.016 Uiso 1 1 calc R
C028 C 1.02396(19) 0.53218(17) 0.21788(16) 0.0144(5) Uani 1 1 d .
H02A H 0.9499 0.5676 0.2381 0.022 Uiso 1 1 calc R
H02B H 1.0685 0.5742 0.1869 0.022 Uiso 1 1 calc R
H02C H 1.0502 0.4895 0.2700 0.022 Uiso 1 1 calc R
C029 C 0.8756(2) 0.65437(19) 0.55741(17) 0.0213(5) Uani 1 1 d .
H029 H 0.9337 0.6624 0.5702 0.026 Uiso 1 1 calc R
C030 C 0.80951(19) 0.59370(17) 0.47213(16) 0.0164(5) Uani 1 1 d .
H030 H 0.8233 0.5613 0.4277 0.020 Uiso 1 1 calc R
C031 C 0.69229(18) 0.52138(17) 0.33714(16) 0.0151(5) Uani 1 1 d .
C032 C 0.4775(2) 0.46966(18) 0.89282(17) 0.0181(5) Uani 1 1 d .
H032 H 0.4635 0.4197 0.9413 0.022 Uiso 1 1 calc R
C033 C 0.43871(19) 0.55985(18) 0.90687(16) 0.0170(5) Uani 1 1 d .
H033 H 0.3984 0.5702 0.9646 0.020 Uiso 1 1 calc R
C034 C 0.83605(18) 0.38677(17) 0.09938(16) 0.0143(5) Uani 1 1 d .
H03A H 0.7860 0.4440 0.0755 0.021 Uiso 1 1 calc R
H03B H 0.8039 0.3622 0.1623 0.021 Uiso 1 1 calc R
H03C H 0.8523 0.3419 0.0640 0.021 Uiso 1 1 calc R
C035 C 0.77018(19) 0.68922(18) 0.60556(16) 0.0169(5) Uani 1 1 d .
H035 H 0.7572 0.7212 0.6502 0.020 Uiso 1 1 calc R
C036 C 0.5368(2) 0.45352(18) 0.80702(18) 0.0204(5) Uani 1 1 d .
H036 H 0.5624 0.3930 0.7979 0.024 Uiso 1 1 calc R
C037 C 0.89529(19) 0.60773(18) 0.49035(17) 0.0192(5) Uani 1 1 d .
H037 H 0.9663 0.5857 0.4574 0.023 Uiso 1 1 calc R
C038 C 0.3956(2) 0.83824(19) 0.44410(16) 0.0195(5) Uani 1 1 d .
H038 H 0.4046 0.8824 0.3887 0.023 Uiso 1 1 calc R
P2 P 0.01964(4) 0.86774(4) 0.20014(4) 0.00899(14) Uani 1 1 d .
C039 C -0.10249(17) 0.84816(16) 0.19835(15) 0.0106(4) Uani 1 1 d .
C040 C 0.12271(18) 0.85306(15) 0.09596(15) 0.0115(4) Uani 1 1 d .
C041 C -0.01551(18) 0.98391(16) 0.21575(15) 0.0113(4) Uani 1 1 d .
C042 C 0.07288(18) 0.78557(16) 0.29431(16) 0.0127(5) Uani 1 1 d .
C043 C -0.16040(18) 0.90758(16) 0.13235(16) 0.0125(5) Uani 1 1 d .
H043 H -0.1349 0.9561 0.0892 0.015 Uiso 1 1 calc R
C044 C -0.1367(2) 1.09918(18) 0.30088(18) 0.0203(5) Uani 1 1 d .
H044 H -0.2008 1.1195 0.3434 0.024 Uiso 1 1 calc R
C045 C 0.13181(19) 0.69404(17) 0.28614(17) 0.0171(5) Uani 1 1 d .
H045 H 0.1446 0.6765 0.2319 0.021 Uiso 1 1 calc R
C046 C 0.0301(2) 1.12486(18) 0.19553(17) 0.0187(5) Uani 1 1 d .
H046 H 0.0768 1.1626 0.1674 0.022 Uiso 1 1 calc R
C047 C -0.11245(19) 1.01407(17) 0.27900(16) 0.0161(5) Uani 1 1 d .
H047 H -0.1604 0.9774 0.3063 0.019 Uiso 1 1 calc R
C048 C -0.29467(18) 0.82330(17) 0.19673(17) 0.0158(5) Uani 1 1 d .
H048 H -0.3590 0.8147 0.1963 0.019 Uiso 1 1 calc R
C049 C 0.05615(19) 1.03943(17) 0.17346(16) 0.0142(5) Uani 1 1 d .
H049 H 0.1205 1.0194 0.1311 0.017 Uiso 1 1 calc R
C050 C 0.09833(18) 0.85046(15) 0.01793(16) 0.0122(5) Uani 1 1 d .
H050 H 0.0280 0.8529 0.0198 0.015 Uiso 1 1 calc R
C051 C -0.25556(18) 0.89421(17) 0.13123(16) 0.0149(5) Uani 1 1 d .
H051 H -0.2932 0.9328 0.0866 0.018 Uiso 1 1 calc R
C052 C 0.17939(19) 0.84418(16) -0.06245(16) 0.0154(5) Uani 1 1 d .
H052 H 0.1636 0.8417 -0.1144 0.018 Uiso 1 1 calc R
C053 C -0.0653(2) 1.15409(18) 0.25928(18) 0.0208(5) Uani 1 1 d .
H053 H -0.0817 1.2110 0.2743 0.025 Uiso 1 1 calc R
C054 C -0.23865(19) 0.76527(17) 0.26280(17) 0.0170(5) Uani 1 1 d .
H054 H -0.2658 0.7181 0.3069 0.020 Uiso 1 1 calc R
C055 C 0.15234(19) 0.6553(2) 0.44065(18) 0.0220(6) Uani 1 1 d .
H055 H 0.1791 0.6117 0.4896 0.026 Uiso 1 1 calc R
C056 C -0.14190(19) 0.77697(17) 0.26381(16) 0.0143(5) Uani 1 1 d .
H056 H -0.1039 0.7374 0.3080 0.017 Uiso 1 1 calc R
C057 C 0.0539(2) 0.81164(18) 0.37570(16) 0.0171(5) Uani 1 1 d .
H057 H 0.0148 0.8726 0.3812 0.021 Uiso 1 1 calc R
C058 C 0.30922(19) 0.84186(18) 0.01240(19) 0.0207(5) Uani 1 1 d .
H058 H 0.3799 0.8389 0.0102 0.025 Uiso 1 1 calc R
C059 C 0.28427(19) 0.84152(17) -0.06543(17) 0.0180(5) Uani 1 1 d .
H059 H 0.3378 0.8395 -0.1200 0.022 Uiso 1 1 calc R
C060 C 0.0937(2) 0.74582(19) 0.44839(17) 0.0206(5) Uani 1 1 d .
H060 H 0.0808 0.7629 0.5029 0.025 Uiso 1 1 calc R
C061 C 0.22940(19) 0.84658(18) 0.09376(18) 0.0186(5) Uani 1 1 d .
H061 H 0.2467 0.8454 0.1464 0.022 Uiso 1 1 calc R
C062 C 0.17113(19) 0.62947(19) 0.35959(18) 0.0222(5) Uani 1 1 d .
H062 H 0.2104 0.5684 0.3545 0.027 Uiso 1 1 calc R

loop_
_atom_site_aniso_label
_atom_site_aniso_U_11
_atom_site_aniso_U_22
_atom_site_aniso_U_33
_atom_site_aniso_U_23
_atom_site_aniso_U_13
_atom_site_aniso_U_12
O1W 0.0151(8) 0.0284(11) 0.0212(9) -0.0079(8) -0.0008(7) -0.0026(7)
O2W 0.0270(9) 0.0134(9) 0.0248(9) -0.0046(8) -0.0013(8) -0.0062(7)
O3W 0.0269(10) 0.0296(11) 0.0185(9) -0.0076(8) 0.0028(7) -0.0077(8)
O4W 0.0398(12) 0.0328(12) 0.0220(10) -0.0022(9) -0.0098(9) -0.0011(9)
O5W 0.0822(17) 0.0320(13) 0.0374(12) 0.0138(10) -0.0419(12) -0.0368(12)
O6W 0.0546(15) 0.0357(14) 0.0527(15) -0.0009(12) -0.0085(12) -0.0114(11)
O7W 0.082(2) 0.069(2) 0.0505(16) 0.0181(15) -0.0264(15) -0.0309(17)
O8W 0.084(5) 0.105(6) 0.104(6) -0.037(5) 0.018(4) -0.036(5)
Cu1 0.00797(16) 0.00932(17) 0.01233(17) -0.00287(12) -0.00142(11) -0.00082(11)
P3 0.0088(3) 0.0079(3) 0.0088(3) -0.0015(2) -0.0037(2) -0.0025(2)
O4 0.0103(8) 0.0224(10) 0.0184(9) -0.0074(8) 0.0014(7) -0.0007(7)
O2 0.0108(8) 0.0117(9) 0.0258(9) -0.0038(8) -0.0055(7) 0.0026(7)
O1 0.0097(7) 0.0114(8) 0.0199(8) -0.0042(7) -0.0006(6) -0.0017(6)
N2 0.0092(9) 0.0093(10) 0.0107(9) -0.0022(8) -0.0002(7) -0.0020(7)
N1 0.0082(9) 0.0076(10) 0.0127(9) -0.0026(8) -0.0010(7) -0.0002(7)
O6 0.0171(8) 0.0225(10) 0.0112(8) 0.0027(7) -0.0026(7) -0.0056(7)
O3 0.0145(8) 0.0163(9) 0.0180(9) 0.0048(8) -0.0037(7) 0.0024(7)
C001 0.0073(10) 0.0122(12) 0.0117(10) -0.0015(9) -0.0045(8) -0.0034(8)
O5 0.0244(9) 0.0281(11) 0.0150(9) -0.0080(8) 0.0057(7) -0.0123(8)
C002 0.0143(11) 0.0101(12) 0.0167(11) -0.0023(10) -0.0087(9) 0.0000(9)
C003 0.0163(11) 0.0104(12) 0.0165(11) -0.0045(10) -0.0035(9) -0.0041(9)
C004 0.0106(10) 0.0086(11) 0.0117(10) -0.0023(9) -0.0024(8) -0.0032(8)
C005 0.0108(10) 0.0095(11) 0.0098(10) 0.0013(9) -0.0022(8) -0.0037(8)
C006 0.0084(10) 0.0042(11) 0.0072(10) 0.0023(9) -0.0021(8) 0.0007(8)
C007 0.0087(10) 0.0101(12) 0.0194(12) -0.0054(10) -0.0043(9) -0.0032(9)
C008 0.0123(10) 0.0022(10) 0.0083(10) 0.0031(9) -0.0045(8) -0.0010(8)
C009 0.0185(12) 0.0211(13) 0.0147(11) -0.0057(10) -0.0090(9) -0.0060(10)
C010 0.0099(10) 0.0033(11) 0.0079(10) 0.0027(9) -0.0023(8) 0.0005(8)
C011 0.0098(10) 0.0067(11) 0.0097(10) 0.0026(9) -0.0039(8) -0.0027(8)
C012 0.0129(11) 0.0156(12) 0.0139(11) -0.0058(10) -0.0039(9) -0.0052(9)
C013 0.0165(11) 0.0129(12) 0.0238(12) -0.0091(11) -0.0021(10) -0.0046(9)
C014 0.0156(11) 0.0138(12) 0.0154(11) -0.0057(10) -0.0024(9) -0.0030(9)
C015 0.0167(11) 0.0180(13) 0.0196(12) -0.0081(11) -0.0071(9) -0.0040(10)
C016 0.0162(11) 0.0078(12) 0.0200(12) 0.0003(10) -0.0051(9) -0.0007(9)
C017 0.0117(10) 0.0102(11) 0.0111(10) -0.0037(9) -0.0054(8) -0.0024(8)
C018 0.0108(11) 0.0183(13) 0.0173(11) -0.0052(10) -0.0036(9) -0.0037(9)
C019 0.0100(10) 0.0051(11) 0.0104(10) 0.0026(9) -0.0043(8) -0.0022(8)
C020 0.0125(10) 0.0118(12) 0.0104(10) -0.0046(9) -0.0016(8) -0.0041(9)
C021 0.0122(10) 0.0042(11) 0.0074(10) 0.0027(9) -0.0045(8) -0.0016(8)
C022 0.0164(11) 0.0128(12) 0.0154(11) -0.0053(10) -0.0002(9) -0.0048(9)
C023 0.0149(11) 0.0106(12) 0.0116(11) 0.0007(9) -0.0041(9) -0.0049(9)
C024 0.0182(12) 0.0220(14) 0.0143(11) 0.0004(10) -0.0060(9) -0.0121(10)
C025 0.0113(11) 0.0126(12) 0.0147(11) -0.0042(10) -0.0009(9) -0.0062(9)
C026 0.0073(10) 0.0121(12) 0.0169(11) -0.0037(10) -0.0040(9) -0.0024(9)
C027 0.0129(11) 0.0132(12) 0.0132(11) -0.0005(10) -0.0050(9) -0.0040(9)
C028 0.0163(11) 0.0147(12) 0.0144(11) -0.0054(10) -0.0043(9) -0.0044(9)
C029 0.0129(12) 0.0280(15) 0.0227(13) -0.0001(12) -0.0050(10) -0.0101(10)
C030 0.0194(12) 0.0131(12) 0.0118(11) -0.0011(10) -0.0003(9) -0.0037(10)
C031 0.0144(11) 0.0188(13) 0.0164(12) -0.0092(11) 0.0019(9) -0.0103(10)
C032 0.0204(12) 0.0170(13) 0.0171(12) 0.0043(10) -0.0057(10) -0.0118(10)
C033 0.0162(11) 0.0238(14) 0.0109(11) -0.0030(10) -0.0004(9) -0.0089(10)
C034 0.0115(11) 0.0136(12) 0.0185(12) -0.0035(10) -0.0031(9) -0.0050(9)
C035 0.0160(12) 0.0215(14) 0.0157(11) -0.0037(10) -0.0038(9) -0.0086(10)
C036 0.0233(13) 0.0124(13) 0.0254(13) -0.0047(11) -0.0022(10) -0.0079(10)
C037 0.0121(11) 0.0184(13) 0.0171(12) 0.0029(11) 0.0010(9) -0.0031(9)
C038 0.0264(13) 0.0227(14) 0.0120(11) 0.0041(10) -0.0097(10) -0.0123(11)
P2 0.0106(3) 0.0073(3) 0.0110(3) -0.0015(2) -0.0059(2) -0.0023(2)
C039 0.0104(10) 0.0094(11) 0.0149(11) -0.0058(9) -0.0049(9) -0.0017(8)
C040 0.0132(11) 0.0071(11) 0.0154(11) -0.0026(9) -0.0045(9) -0.0031(8)
C041 0.0161(11) 0.0084(11) 0.0125(11) -0.0014(9) -0.0097(9) -0.0024(9)
C042 0.0112(10) 0.0138(12) 0.0158(11) 0.0017(10) -0.0089(9) -0.0062(9)
C043 0.0139(11) 0.0090(11) 0.0150(11) -0.0031(10) -0.0053(9) -0.0017(9)
C044 0.0200(12) 0.0198(14) 0.0233(13) -0.0120(11) -0.0060(10) -0.0011(10)
C045 0.0135(11) 0.0168(13) 0.0192(12) -0.0006(10) -0.0063(9) -0.0033(9)
C046 0.0264(13) 0.0146(13) 0.0221(12) -0.0018(11) -0.0124(10) -0.0100(10)
C047 0.0164(11) 0.0160(13) 0.0181(12) -0.0047(10) -0.0053(9) -0.0054(9)
C048 0.0102(11) 0.0170(13) 0.0261(13) -0.0143(11) -0.0050(9) -0.0017(9)
C049 0.0163(11) 0.0148(13) 0.0144(11) -0.0014(10) -0.0074(9) -0.0062(9)
C050 0.0148(11) 0.0066(11) 0.0172(11) -0.0015(9) -0.0070(9) -0.0035(9)
C051 0.0127(11) 0.0146(12) 0.0197(12) -0.0076(10) -0.0096(9) 0.0020(9)
C052 0.0217(12) 0.0096(12) 0.0158(11) -0.0052(10) -0.0051(9) -0.0029(9)
C053 0.0286(13) 0.0134(13) 0.0274(13) -0.0081(11) -0.0155(11) -0.0029(10)
C054 0.0163(11) 0.0142(13) 0.0225(12) -0.0059(11) -0.0022(10) -0.0073(9)
C055 0.0142(12) 0.0289(15) 0.0215(13) 0.0108(11) -0.0116(10) -0.0126(10)
C056 0.0157(11) 0.0114(12) 0.0160(11) -0.0012(10) -0.0067(9) -0.0034(9)
C057 0.0204(12) 0.0175(13) 0.0188(12) -0.0005(10) -0.0109(10) -0.0091(10)
C058 0.0108(11) 0.0209(14) 0.0330(14) -0.0133(12) -0.0030(10) -0.0032(10)
C059 0.0179(12) 0.0115(12) 0.0220(12) -0.0085(11) 0.0029(10) -0.0041(9)
C060 0.0229(13) 0.0289(15) 0.0160(12) 0.0043(11) -0.0117(10) -0.0162(11)
C061 0.0148(12) 0.0224(14) 0.0248(13) -0.0112(11) -0.0075(10) -0.0049(10)
C062 0.0126(11) 0.0170(13) 0.0297(14) 0.0054(12) -0.0077(10) -0.0031(10)

loop_
_atom_type_symbol
_atom_type_description
_atom_type_scat_dispersion_real
_atom_type_scat_dispersion_imag
_atom_type_scat_source
C C 0.0033 0.0016 'International Tables Vol C Tables 4.2.6.8 and 6.1.1.4'
H H 0.0000 0.0000 'International Tables Vol C Tables 4.2.6.8 and 6.1.1.4'
Cu Cu 0.3201 1.2651 'International Tables Vol C Tables 4.2.6.8 and 6.1.1.4'
N N 0.0061 0.0033 'International Tables Vol C Tables 4.2.6.8 and 6.1.1.4'
O O 0.0106 0.0060 'International Tables Vol C Tables 4.2.6.8 and 6.1.1.4'
P P 0.1023 0.0942 'International Tables Vol C Tables 4.2.6.8 and 6.1.1.4'

loop_
_geom_angle_atom_site_label_1
_geom_angle_atom_site_label_2
_geom_angle_atom_site_label_3
_geom_angle
_geom_angle_site_symmetry_1
_geom_angle_site_symmetry_3
O4 Cu1 N2 82.86(7) . .
O4 Cu1 N1 170.08(7) . .
N2 Cu1 N1 106.91(8) . .
O4 Cu1 O1 87.71(7) . .
N2 Cu1 O1 169.36(7) . .
N1 Cu1 O1 82.40(7) . .
C017 P3 C001 110.00(10) . .
C017 P3 C004 108.87(10) . .
C001 P3 C004 109.42(10) . .
C017 P3 C005 108.23(10) . .
C001 P3 C005 108.55(10) . .
C004 P3 C005 111.74(10) . .
C031 O4 Cu1 115.36(14) . .
C007 O1 Cu1 113.29(13) . .
C025 N2 C006 116.34(18) . .
C025 N2 Cu1 115.06(14) . .
C006 N2 Cu1 128.52(14) . .
C026 N1 C010 114.79(18) . .
C026 N1 Cu1 113.68(14) . .
C010 N1 Cu1 129.92(15) . .
C014 C001 C022 120.0(2) . .
C014 C001 P3 121.36(18) . .
C022 C001 P3 118.63(17) . .
C015 C002 C004 119.9(2) . .
C015 C002 H002 120.1 . .
C004 C002 H002 120.1 . .
C008 C003 H00A 109.5 . .
C008 C003 H00B 109.5 . .
H00A C003 H00B 109.5 . .
C008 C003 H00C 109.5 . .
H00A C003 H00C 109.5 . .
H00B C003 H00C 109.5 . .
C027 C004 C002 119.7(2) . .
C027 C004 P3 120.52(17) . .
C002 C004 P3 119.77(18) . .
C035 C005 C023 120.2(2) . .
C035 C005 P3 121.01(17) . .
C023 C005 P3 118.66(16) . .
C021 C006 C019 121.82(19) . .
C021 C006 N2 120.40(18) . .
C019 C006 N2 117.78(18) . .
O2 C007 O1 125.4(2) . .
O2 C007 C026 119.4(2) . .
O1 C007 C026 115.17(19) . .
C019 C008 C010 118.86(19) 2_765 .
C019 C008 C003 122.43(19) 2_765 .
C010 C008 C003 118.69(19) . .
C012 C009 C038 120.8(2) . .
C012 C009 H009 119.6 . .
C038 C009 H009 119.6 . .
C011 C010 C008 122.00(19) . .
C011 C010 N1 120.12(19) . .
C008 C010 N1 117.82(18) . .
C010 C011 C021 118.99(19) . 2_765
C010 C011 C018 121.31(19) . .
C021 C011 C018 119.65(19) 2_765 .
C009 C012 C020 120.1(2) . .
C009 C012 H012 119.9 . .
C020 C012 H012 119.9 . .
C016 C013 C015 120.7(2) . .
C016 C013 H013 119.7 . .
C015 C013 H013 119.7 . .
C033 C014 C001 119.8(2) . .
C033 C014 H014 120.1 . .
C001 C014 H014 120.1 . .
C002 C015 C013 119.8(2) . .
C002 C015 H015 120.1 . .
C013 C015 H015 120.1 . .
C013 C016 C027 120.1(2) . .
C013 C016 H016 120.0 . .
C027 C016 H016 120.0 . .
C024 C017 C020 120.7(2) . .
C024 C017 P3 118.57(17) . .
C020 C017 P3 120.64(18) . .
C011 C018 H01A 109.5 . .
C011 C018 H01B 109.5 . .
H01A C018 H01B 109.5 . .
C011 C018 H01C 109.5 . .
H01A C018 H01C 109.5 . .
H01B C018 H01C 109.5 . .
C008 C019 C006 119.16(19) 2_765 .
C008 C019 C034 122.57(19) 2_765 .
C006 C019 C034 118.27(19) . .
C012 C020 C017 119.2(2) . .
C012 C020 H020 120.4 . .
C017 C020 H020 120.4 . .
C011 C021 C006 118.84(19) 2_765 .
C011 C021 C028 119.99(19) 2_765 .
C006 C021 C028 121.14(19) . .
C036 C022 C001 119.9(2) . .
C036 C022 H022 120.0 . .
C001 C022 H022 120.0 . .
C030 C023 C005 119.3(2) . .
C030 C023 H023 120.4 . .
C005 C023 H023 120.4 . .
C038 C024 C017 119.6(2) . .
C038 C024 H024 120.2 . .
C017 C024 H024 120.2 . .
O6 C025 N2 127.7(2) . .
O6 C025 C031 121.1(2) . .
N2 C025 C031 111.2(2) . .
O3 C026 N1 127.3(2) . .
O3 C026 C007 120.2(2) . .
N1 C026 C007 112.48(19) . .
C016 C027 C004 119.8(2) . .
C016 C027 H027 120.1 . .
C004 C027 H027 120.1 . .
C021 C028 H02A 109.5 . .
C021 C028 H02B 109.5 . .
H02A C028 H02B 109.5 . .
C021 C028 H02C 109.5 . .
H02A C028 H02C 109.5 . .
H02B C028 H02C 109.5 . .
C037 C029 C035 120.4(2) . .
C037 C029 H029 119.8 . .
C035 C029 H029 119.8 . .
C037 C030 C023 120.3(2) . .
C037 C030 H030 119.8 . .
C023 C030 H030 119.8 . .
O5 C031 O4 124.6(2) . .
O5 C031 C025 119.9(2) . .
O4 C031 C025 115.48(19) . .
C036 C032 C033 120.4(2) . .
C036 C032 H032 119.8 . .
C033 C032 H032 119.8 . .
C014 C033 C032 120.1(2) . .
C014 C033 H033 120.0 . .
C032 C033 H033 120.0 . .
C019 C034 H03A 109.5 . .
C019 C034 H03B 109.5 . .
H03A C034 H03B 109.5 . .
C019 C034 H03C 109.5 . .
H03A C034 H03C 109.5 . .
H03B C034 H03C 109.5 . .
C029 C035 C005 119.6(2) . .
C029 C035 H035 120.2 . .
C005 C035 H035 120.2 . .
C032 C036 C022 119.8(2) . .
C032 C036 H036 120.1 . .
C022 C036 H036 120.1 . .
C029 C037 C030 120.2(2) . .
C029 C037 H037 119.9 . .
C030 C037 H037 119.9 . .
C009 C038 C024 119.5(2) . .
C009 C038 H038 120.2 . .
C024 C038 H038 120.2 . .
C042 P2 C041 108.87(10) . .
C042 P2 C039 109.97(10) . .
C041 P2 C039 107.78(10) . .
C042 P2 C040 108.06(11) . .
C041 P2 C040 111.07(10) . .
C039 P2 C040 111.07(10) . .
C056 C039 C043 119.9(2) . .
C056 C039 P2 120.61(17) . .
C043 C039 P2 119.47(17) . .
C050 C040 C061 120.0(2) . .
C050 C040 P2 121.84(17) . .
C061 C040 P2 118.14(17) . .
C047 C041 C049 120.5(2) . .
C047 C041 P2 117.66(17) . .
C049 C041 P2 121.52(18) . .
C057 C042 C045 120.2(2) . .
C057 C042 P2 120.67(18) . .
C045 C042 P2 119.16(17) . .
C051 C043 C039 120.0(2) . .
C051 C043 H043 120.0 . .
C039 C043 H043 120.0 . .
C047 C044 C053 120.0(2) . .
C047 C044 H044 120.0 . .
C053 C044 H044 120.0 . .
C062 C045 C042 119.5(2) . .
C062 C045 H045 120.3 . .
C042 C045 H045 120.3 . .
C053 C046 C049 120.2(2) . .
C053 C046 H046 119.9 . .
C049 C046 H046 119.9 . .
C044 C047 C041 119.5(2) . .
C044 C047 H047 120.2 . .
C041 C047 H047 120.2 . .
C054 C048 C051 120.3(2) . .
C054 C048 H048 119.8 . .
C051 C048 H048 119.8 . .
C046 C049 C041 119.2(2) . .
C046 C049 H049 120.4 . .
C041 C049 H049 120.4 . .
C052 C050 C040 119.8(2) . .
C052 C050 H050 120.1 . .
C040 C050 H050 120.1 . .
C043 C051 C048 119.9(2) . .
C043 C051 H051 120.1 . .
C048 C051 H051 120.1 . .
C050 C052 C059 120.0(2) . .
C050 C052 H052 120.0 . .
C059 C052 H052 120.0 . .
C046 C053 C044 120.5(2) . .
C046 C053 H053 119.7 . .
C044 C053 H053 119.7 . .
C048 C054 C056 120.4(2) . .
C048 C054 H054 119.8 . .
C056 C054 H054 119.8 . .
C060 C055 C062 119.8(2) . .
C060 C055 H055 120.1 . .
C062 C055 H055 120.1 . .
C039 C056 C054 119.5(2) . .
C039 C056 H056 120.3 . .
C054 C056 H056 120.3 . .
C060 C057 C042 119.4(2) . .
C060 C057 H057 120.3 . .
C042 C057 H057 120.3 . .
C059 C058 C061 120.3(2) . .
C059 C058 H058 119.8 . .
C061 C058 H058 119.8 . .
C058 C059 C052 120.3(2) . .
C058 C059 H059 119.9 . .
C052 C059 H059 119.9 . .
C055 C060 C057 120.7(2) . .
C055 C060 H060 119.6 . .
C057 C060 H060 119.6 . .
C058 C061 C040 119.5(2) . .
C058 C061 H061 120.3 . .
C040 C061 H061 120.3 . .
C045 C062 C055 120.5(2) . .
C045 C062 H062 119.8 . .
C055 C062 H062 119.8 . .

loop_
_geom_bond_atom_site_label_1
_geom_bond_atom_site_label_2
_geom_bond_distance
_geom_bond_site_symmetry_2
O8W O8W 1.697(17) 2_776
Cu1 O4 1.9413(16) .
Cu1 N2 1.9624(19) .
Cu1 N1 1.9639(19) .
Cu1 O1 1.9793(16) .
P3 C017 1.786(2) .
P3 C001 1.795(2) .
P3 C004 1.798(2) .
P3 C005 1.798(2) .
O4 C031 1.282(3) .
O2 C007 1.234(3) .
O1 C007 1.285(3) .
N2 C025 1.335(3) .
N2 C006 1.427(3) .
N1 C026 1.330(3) .
N1 C010 1.431(3) .
O6 C025 1.238(3) .
O3 C026 1.238(3) .
C001 C014 1.394(3) .
C001 C022 1.393(3) .
O5 C031 1.231(3) .
C002 C015 1.386(3) .
C002 C004 1.402(3) .
C002 H002 0.9300 .
C003 C008 1.507(3) .
C003 H00A 0.9600 .
C003 H00B 0.9600 .
C003 H00C 0.9600 .
C004 C027 1.395(3) .
C005 C035 1.396(3) .
C005 C023 1.401(3) .
C006 C021 1.401(3) .
C006 C019 1.402(3) .
C007 C026 1.542(3) .
C008 C019 1.394(3) 2_765
C008 C010 1.401(3) .
C009 C012 1.383(3) .
C009 C038 1.388(3) .
C009 H009 0.9300 .
C010 C011 1.398(3) .
C011 C021 1.401(3) 2_765
C011 C018 1.508(3) .
C012 C020 1.387(3) .
C012 H012 0.9300 .
C013 C016 1.381(4) .
C013 C015 1.387(4) .
C013 H013 0.9300 .
C014 C033 1.383(3) .
C014 H014 0.9300 .
C015 H015 0.9300 .
C016 C027 1.389(3) .
C016 H016 0.9300 .
C017 C024 1.392(3) .
C017 C020 1.395(3) .
C018 H01A 0.9600 .
C018 H01B 0.9600 .
C018 H01C 0.9600 .
C019 C008 1.394(3) 2_765
C019 C034 1.509(3) .
C020 H020 0.9300 .
C021 C011 1.401(3) 2_765
C021 C028 1.510(3) .
C022 C036 1.388(4) .
C022 H022 0.9300 .
C023 C030 1.387(3) .
C023 H023 0.9300 .
C024 C038 1.389(3) .
C024 H024 0.9300 .
C025 C031 1.547(3) .
C027 H027 0.9300 .
C028 H02A 0.9600 .
C028 H02B 0.9600 .
C028 H02C 0.9600 .
C029 C037 1.383(4) .
C029 C035 1.383(3) .
C029 H029 0.9300 .
C030 C037 1.387(4) .
C030 H030 0.9300 .
C032 C036 1.385(4) .
C032 C033 1.387(4) .
C032 H032 0.9300 .
C033 H033 0.9300 .
C034 H03A 0.9600 .
C034 H03B 0.9600 .
C034 H03C 0.9600 .
C035 H035 0.9300 .
C036 H036 0.9300 .
C037 H037 0.9300 .
C038 H038 0.9300 .
P2 C042 1.790(2) .
P2 C041 1.791(2) .
P2 C039 1.796(2) .
P2 C040 1.797(2) .
C039 C056 1.389(3) .
C039 C043 1.400(3) .
C040 C050 1.395(3) .
C040 C061 1.400(3) .
C041 C047 1.396(3) .
C041 C049 1.398(3) .
C042 C057 1.394(3) .
C042 C045 1.396(3) .
C043 C051 1.383(3) .
C043 H043 0.9300 .
C044 C047 1.387(3) .
C044 C053 1.388(4) .
C044 H044 0.9300 .
C045 C062 1.386(4) .
C045 H045 0.9300 .
C046 C053 1.385(4) .
C046 C049 1.389(3) .
C046 H046 0.9300 .
C047 H047 0.9300 .
C048 C054 1.381(4) .
C048 C051 1.385(4) .
C048 H048 0.9300 .
C049 H049 0.9300 .
C050 C052 1.387(3) .
C050 H050 0.9300 .
C051 H051 0.9300 .
C052 C059 1.390(3) .
C052 H052 0.9300 .
C053 H053 0.9300 .
C054 C056 1.392(3) .
C054 H054 0.9300 .
C055 C060 1.381(4) .
C055 C062 1.387(4) .
C055 H055 0.9300 .
C056 H056 0.9300 .
C057 C060 1.387(4) .
C057 H057 0.9300 .
C058 C059 1.382(4) .
C058 C061 1.388(4) .
C058 H058 0.9300 .
C059 H059 0.9300 .
C060 H060 0.9300 .
C061 H061 0.9300 .
C062 H062 0.9300 .
